data_1554999
loop_
_publ_author_name
'Wang, Wenli'
'Tang, Yingzhan'
'Liu, Yongxiang'
'Yuan, Lei'
'Wang, Jian'
'Lin, Bin'
'Zhou, Di'
'Sun, Lu'
'Huang, Renbin'
'Chen, Gang'
'Li, Ning'

_publ_section_title
;
 Isolation, structure elucidation, and synthesis of (+-)-millpuline A with
 a suppressive effect in miR-144 expression
;
_journal_issue 16
_journal_name_full 'Organic Chemistry Frontiers'
_journal_page_first 2850
_journal_paper_doi 10.1039/C9QO00678H
_journal_volume 6
_journal_year 2019
_chemical_formula_moiety 'C40 H32 O6'
_chemical_formula_sum 'C40 H32 O6'
_chemical_formula_weight 608.66
_space_group_crystal_system triclinic
_space_group_IT_number 2
_space_group_name_Hall '-P 1'
_space_group_name_H-M_alt 'P -1'
_atom_sites_solution_hydrogens geom
_atom_sites_solution_primary iterative
_atom_sites_solution_secondary difmap
_audit_creation_date 2015-04-07
_audit_creation_method
;
  Olex2 1.2-ac2
  (compiled 2012.03.06 svn.r2239, GUI svn.r4109)
;
_audit_update_record
;
2019-04-26 deposited with the CCDC.	2019-06-25 downloaded from the CCDC.
;
_cell_angle_alpha 80.197(9)
_cell_angle_beta 70.129(9)
_cell_angle_gamma 79.638(9)
_cell_formula_units_Z 2
_cell_length_a 10.438(5)
_cell_length_b 10.700(5)
_cell_length_c 15.172(7)
_cell_measurement_reflns_used 2830
_cell_measurement_temperature 296(2)
_cell_measurement_theta_max 23.68
_cell_measurement_theta_min 2.28
_cell_volume 1556.7(13)
_computing_molecular_graphics
;
O. V. Dolomanov, L. J. Bourhis, R. J. Gildea, J. A. K. Howard and H. Puschmann,
OLEX2: a complete structure solution, refinement and analysis program.
J. Appl. Cryst. (2009). 42, 339-341.
;
_computing_publication_material
;
O. V. Dolomanov, L. J. Bourhis, R. J. Gildea, J. A. K. Howard and H. Puschmann,
OLEX2: a complete structure solution, refinement and analysis program.
J. Appl. Cryst. (2009). 42, 339-341.
;
_computing_structure_refinement
;
XL, G.M. Sheldrick, Acta Cryst.
(2008). A64, 112-122
;
_computing_structure_solution
;
olex2.solve (L.J. Bourhis, O.V. Dolomanov, R.J. Gildea, J.A.K. Howard,
H. Puschmann, in preparation, 2011)
;
_diffrn_ambient_temperature 296.15
_diffrn_measured_fraction_theta_full 0.997
_diffrn_measured_fraction_theta_max 0.997
_diffrn_measurement_device_type 'Bruker APEX-II CCD'
_diffrn_measurement_method '\f and \w scans'
_diffrn_radiation_monochromator graphite
_diffrn_radiation_type MoK\a
_diffrn_radiation_wavelength 0.71073
_diffrn_reflns_av_R_equivalents 0.0442
_diffrn_reflns_av_unetI/netI 0.0528
_diffrn_reflns_limit_h_max 12
_diffrn_reflns_limit_h_min -12
_diffrn_reflns_limit_k_max 12
_diffrn_reflns_limit_k_min -12
_diffrn_reflns_limit_l_max 18
_diffrn_reflns_limit_l_min -18
_diffrn_reflns_number 16808
_diffrn_reflns_theta_full 25.35
_diffrn_reflns_theta_max 25.35
_diffrn_reflns_theta_min 1.44
_diffrn_source 'fine-focus sealed tube'
_diffrn_standards_number 0
_exptl_absorpt_coefficient_mu 0.087
_exptl_absorpt_correction_T_max 0.9940
_exptl_absorpt_correction_T_min 0.9711
_exptl_absorpt_correction_type none
_exptl_crystal_colour colorless
_exptl_crystal_density_diffrn 1.299
_exptl_crystal_density_method 'not measured'
_exptl_crystal_description triclinic
_exptl_crystal_F_000 640
_exptl_crystal_size_max 0.34
_exptl_crystal_size_mid 0.18
_exptl_crystal_size_min 0.07
_refine_diff_density_max 0.366
_refine_diff_density_min -0.250
_refine_diff_density_rms 0.038
_refine_ls_extinction_method none
_refine_ls_goodness_of_fit_ref 1.011
_refine_ls_hydrogen_treatment mixed
_refine_ls_matrix_type full
_refine_ls_number_parameters 419
_refine_ls_number_reflns 5689
_refine_ls_number_restraints 0
_refine_ls_restrained_S_all 1.011
_refine_ls_R_factor_all 0.1055
_refine_ls_R_factor_gt 0.0518
_refine_ls_shift/su_max 0.000
_refine_ls_shift/su_mean 0.000
_refine_ls_structure_factor_coef Fsqd
_refine_ls_weighting_details 'calc w=1/[\s^2^(Fo^2^)+(0.0695P)^2^+0.1581P] where P=(Fo^2^+2Fc^2^)/3'
_refine_ls_weighting_scheme calc
_refine_ls_wR_factor_gt 0.1228
_refine_ls_wR_factor_ref 0.1488
_reflns_number_gt 3267
_reflns_number_total 5689
_reflns_threshold_expression >2sigma(I)
_cod_data_source_file c9qo00678h2.cif
_cod_data_source_block 1
_cod_database_code 1554999
_olex2_submission_special_instructions 'No special instructions were received'

loop_
_space_group_symop_id
_space_group_symop_operation_xyz
1 'x, y, z'
2 '-x, -y, -z'

loop_
_atom_site_label
_atom_site_type_symbol
_atom_site_fract_x
_atom_site_fract_y
_atom_site_fract_z
_atom_site_U_iso_or_equiv
_atom_site_adp_type
_atom_site_occupancy
_atom_site_symmetry_multiplicity
_atom_site_calc_flag
_atom_site_refinement_flags
O1 O 0.53190(14) 0.09145(13) 0.25431(12) 0.0541(5) Uani 1 1 d .
O1" O 0.8490(2) 0.37624(18) 0.08142(18) 0.1068(8) Uani 1 1 d .
O1"A O 0.41313(15) -0.32748(13) 0.43096(12) 0.0530(4) Uani 1 1 d .
O1A O 0.15996(14) 0.06688(14) 0.36112(10) 0.0458(4) Uani 1 1 d .
O4 O 0.83600(17) -0.21417(16) 0.21909(15) 0.0780(6) Uani 1 1 d .
O4A O -0.18914(17) -0.0911(2) 0.41984(15) 0.0815(6) Uani 1 1 d .
C1' C 0.4180(2) -0.0344(2) 0.19239(16) 0.0513(6) Uani 1 1 d .
C1'A C 0.0662(2) 0.2736(2) 0.31696(16) 0.0538(6) Uani 1 1 d .
C2 C 0.4860(2) -0.03132(19) 0.26559(16) 0.0416(5) Uani 1 1 d .
C2" C 0.7397(3) 0.4792(3) 0.0707(2) 0.0755(8) Uani 1 1 d .
C2"A C 0.5135(2) -0.2646(2) 0.45104(18) 0.0507(6) Uani 1 1 d .
C2' C 0.3840(3) -0.1481(3) 0.1809(2) 0.0734(8) Uani 1 1 d .
H2' H 0.4050 -0.2228 0.2174 0.088 Uiso 1 1 calc R
C2'A C -0.0328(3) 0.3616(3) 0.2899(2) 0.0801(9) Uani 1 1 d .
H2'A H -0.1100 0.3343 0.2857 0.096 Uiso 1 1 calc R
C2A C 0.0463(2) 0.1385(2) 0.34500(16) 0.0477(6) Uani 1 1 d .
C3 C 0.5965(2) -0.1431(2) 0.27851(16) 0.0444(6) Uani 1 1 d .
H3 H 0.5774 -0.2212 0.2624 0.053 Uiso 1 1 calc R
C3" C 0.6076(4) 0.4566(3) 0.1403(3) 0.1023(12) Uani 1 1 d .
H3" H 0.5392 0.5258 0.1548 0.123 Uiso 1 1 calc R
C3"A C 0.5367(2) -0.1400(2) 0.38692(16) 0.0419(5) Uani 1 1 d .
H3"A H 0.5894 -0.0906 0.4077 0.050 Uiso 1 1 calc R
C3' C 0.3192(4) -0.1528(5) 0.1159(3) 0.1038(12) Uani 1 1 d .
H3' H 0.2964 -0.2303 0.1097 0.125 Uiso 1 1 calc R
C3'A C -0.0162(4) 0.4901(3) 0.2693(2) 0.0931(11) Uani 1 1 d .
H3'A H -0.0831 0.5486 0.2516 0.112 Uiso 1 1 calc R
C3A C -0.0672(2) 0.0851(3) 0.35994(18) 0.0611(7) Uani 1 1 d .
H3A H -0.1412 0.1358 0.3453 0.073 Uiso 1 1 calc R
C4 C 0.7445(2) -0.1248(2) 0.22698(17) 0.0494(6) Uani 1 1 d .
C4" C 0.5810(3) 0.3424(3) 0.1835(3) 0.0956(11) Uani 1 1 d .
H4" H 0.4939 0.3319 0.2257 0.115 Uiso 1 1 calc R
C4"A C 0.4059(2) -0.0547(2) 0.37347(15) 0.0389(5) Uani 1 1 d .
H4"A H 0.3839 0.0234 0.4043 0.047 Uiso 1 1 calc R
C4' C 0.2886(4) -0.0446(6) 0.0610(3) 0.1120(15) Uani 1 1 d .
H4' H 0.2459 -0.0477 0.0169 0.134 Uiso 1 1 calc R
C4'A C 0.0960(4) 0.5324(3) 0.2745(2) 0.0895(10) Uani 1 1 d .
H4'A H 0.1057 0.6189 0.2608 0.107 Uiso 1 1 calc R
C4A C -0.0804(2) -0.0459(3) 0.39732(17) 0.0572(7) Uani 1 1 d .
C5 C 0.9021(2) 0.0343(3) 0.1345(2) 0.0665(8) Uani 1 1 d .
H5 H 0.9750 -0.0316 0.1244 0.080 Uiso 1 1 calc R
C5' C 0.3211(4) 0.0671(5) 0.0714(3) 0.1091(14) Uani 1 1 d .
H5' H 0.3004 0.1411 0.0339 0.131 Uiso 1 1 calc R
C5'A C 0.1947(4) 0.4461(3) 0.3002(2) 0.0881(10) Uani 1 1 d .
H5'A H 0.2719 0.4740 0.3039 0.106 Uiso 1 1 calc R
C5A C 0.0582(2) -0.2532(2) 0.43838(17) 0.0534(6) Uani 1 1 d .
H5A H -0.0172 -0.2965 0.4522 0.064 Uiso 1 1 calc R
C6 C 0.9269(3) 0.1571(3) 0.0981(2) 0.0838(10) Uani 1 1 d .
H6 H 1.0155 0.1740 0.0628 0.101 Uiso 1 1 calc R
C6' C 0.3853(3) 0.0744(3) 0.1375(2) 0.0795(9) Uani 1 1 d .
H6' H 0.4057 0.1527 0.1441 0.095 Uiso 1 1 calc R
C6'A C 0.1801(3) 0.3180(3) 0.3205(2) 0.0696(8) Uani 1 1 d .
H6'A H 0.2486 0.2602 0.3370 0.083 Uiso 1 1 calc R
C6A C 0.1788(2) -0.3191(2) 0.44737(17) 0.0522(6) Uani 1 1 d .
H6A H 0.1850 -0.4065 0.4673 0.063 Uiso 1 1 calc R
C7 C 0.8197(3) 0.2554(3) 0.1142(2) 0.0690(8) Uani 1 1 d .
C7A C 0.2930(2) -0.2549(2) 0.42655(16) 0.0428(5) Uani 1 1 d .
C8 C 0.6862(2) 0.2331(2) 0.16615(18) 0.0551(6) Uani 1 1 d .
C8A C 0.2854(2) -0.1252(2) 0.39843(15) 0.0382(5) Uani 1 1 d .
C9 C 0.6634(2) 0.1066(2) 0.20067(16) 0.0437(6) Uani 1 1 d .
C9A C 0.1608(2) -0.0619(2) 0.39029(15) 0.0398(5) Uani 1 1 d .
C10 C 0.7699(2) 0.0060(2) 0.18627(16) 0.0445(6) Uani 1 1 d .
C10A C 0.0461(2) -0.1219(2) 0.40888(16) 0.0456(6) Uani 1 1 d .
C5" C 0.7877(5) 0.5974(3) 0.0828(4) 0.1363(16) Uani 1 1 d .
H5"A H 0.7950 0.5895 0.1450 0.204 Uiso 1 1 calc R
H5"B H 0.7228 0.6707 0.0746 0.204 Uiso 1 1 calc R
H5"C H 0.8758 0.6076 0.0367 0.204 Uiso 1 1 calc R
C6" C 0.7329(6) 0.4837(6) -0.0259(3) 0.185(2) Uani 1 1 d .
H6"A H 0.8178 0.4426 -0.0649 0.277 Uiso 1 1 calc R
H6"B H 0.7178 0.5712 -0.0520 0.277 Uiso 1 1 calc R
H6"C H 0.6586 0.4402 -0.0232 0.277 Uiso 1 1 calc R
C5"A C 0.6413(3) -0.3617(2) 0.4323(2) 0.0740(9) Uani 1 1 d .
H5"D H 0.6240 -0.4365 0.4774 0.111 Uiso 1 1 calc R
H5"E H 0.7154 -0.3255 0.4380 0.111 Uiso 1 1 calc R
H5"F H 0.6656 -0.3849 0.3697 0.111 Uiso 1 1 calc R
C6"A C 0.4554(3) -0.2390(3) 0.55340(19) 0.0692(8) Uani 1 1 d .
H6"D H 0.3791 -0.1721 0.5607 0.104 Uiso 1 1 calc R
H6"E H 0.5253 -0.2133 0.5718 0.104 Uiso 1 1 calc R
H6"F H 0.4251 -0.3155 0.5925 0.104 Uiso 1 1 calc R

loop_
_atom_site_aniso_label
_atom_site_aniso_U_11
_atom_site_aniso_U_22
_atom_site_aniso_U_33
_atom_site_aniso_U_23
_atom_site_aniso_U_13
_atom_site_aniso_U_12
O1 0.0312(8) 0.0318(9) 0.0867(12) 0.0004(8) -0.0061(8) -0.0046(7)
O1" 0.0729(14) 0.0556(13) 0.156(2) 0.0223(13) 0.0018(14) -0.0270(11)
O1"A 0.0422(9) 0.0377(9) 0.0809(12) 0.0062(8) -0.0262(8) -0.0095(7)
O1A 0.0314(8) 0.0481(10) 0.0570(10) -0.0036(7) -0.0172(7) 0.0007(7)
O4 0.0437(10) 0.0488(11) 0.1171(16) -0.0004(10) -0.0080(10) 0.0121(9)
O4A 0.0363(10) 0.1123(16) 0.1059(16) -0.0157(12) -0.0303(10) -0.0177(10)
C1' 0.0317(12) 0.0654(17) 0.0486(15) 0.0045(12) -0.0086(11) -0.0045(11)
C1'A 0.0479(15) 0.0577(16) 0.0458(14) -0.0072(12) -0.0126(11) 0.0147(12)
C2 0.0312(11) 0.0320(12) 0.0591(15) 0.0027(10) -0.0143(11) -0.0062(9)
C2" 0.083(2) 0.0535(18) 0.083(2) 0.0057(15) -0.0172(17) -0.0218(16)
C2"A 0.0389(13) 0.0450(14) 0.0734(18) 0.0106(12) -0.0301(12) -0.0107(10)
C2' 0.0715(19) 0.091(2) 0.069(2) -0.0086(16) -0.0324(16) -0.0204(17)
C2'A 0.0698(19) 0.080(2) 0.081(2) 0.0008(17) -0.0307(16) 0.0179(16)
C2A 0.0312(12) 0.0634(17) 0.0449(14) -0.0103(12) -0.0139(10) 0.0104(11)
C3 0.0347(12) 0.0312(12) 0.0661(16) -0.0018(11) -0.0173(11) -0.0026(9)
C3" 0.089(2) 0.0461(18) 0.137(3) 0.0086(18) -0.001(2) -0.0087(17)
C3"A 0.0289(11) 0.0368(12) 0.0621(15) 0.0017(10) -0.0205(11) -0.0053(9)
C3' 0.086(2) 0.163(4) 0.082(2) -0.030(2) -0.036(2) -0.031(2)
C3'A 0.101(3) 0.072(2) 0.085(2) -0.0013(18) -0.033(2) 0.040(2)
C3A 0.0369(14) 0.082(2) 0.0658(17) -0.0111(15) -0.0256(13) 0.0099(13)
C4 0.0359(13) 0.0415(14) 0.0638(16) -0.0053(11) -0.0121(11) 0.0043(11)
C4" 0.072(2) 0.0426(17) 0.132(3) 0.0069(17) 0.0085(19) -0.0025(15)
C4"A 0.0299(11) 0.0342(12) 0.0543(14) -0.0025(10) -0.0170(10) -0.0045(9)
C4' 0.060(2) 0.209(5) 0.068(2) -0.019(3) -0.0256(18) -0.010(3)
C4'A 0.116(3) 0.056(2) 0.080(2) -0.0110(16) -0.023(2) 0.018(2)
C4A 0.0323(13) 0.090(2) 0.0570(16) -0.0185(14) -0.0192(12) -0.0079(13)
C5 0.0366(14) 0.0610(17) 0.086(2) -0.0036(15) -0.0031(13) -0.0035(12)
C5' 0.076(2) 0.156(4) 0.082(3) 0.027(3) -0.039(2) 0.009(3)
C5'A 0.099(2) 0.0513(19) 0.110(3) -0.0110(17) -0.035(2) 0.0040(17)
C5A 0.0401(14) 0.0692(18) 0.0575(16) -0.0073(13) -0.0150(12) -0.0252(12)
C6 0.0425(16) 0.066(2) 0.116(3) 0.0081(17) 0.0059(16) -0.0163(15)
C6' 0.0596(18) 0.091(2) 0.078(2) 0.0196(17) -0.0285(16) -0.0008(15)
C6'A 0.0661(18) 0.0503(17) 0.089(2) -0.0066(14) -0.0311(16) 0.0112(14)
C6A 0.0481(14) 0.0479(14) 0.0652(17) 0.0000(12) -0.0211(12) -0.0182(12)
C7 0.0531(16) 0.0519(16) 0.086(2) 0.0058(14) -0.0021(14) -0.0194(14)
C7A 0.0354(12) 0.0439(14) 0.0516(14) 0.0000(11) -0.0180(11) -0.0092(10)
C8 0.0461(14) 0.0426(14) 0.0658(17) 0.0014(12) -0.0057(12) -0.0102(11)
C8A 0.0301(11) 0.0406(13) 0.0447(13) -0.0024(10) -0.0131(10) -0.0068(9)
C9 0.0315(12) 0.0403(13) 0.0552(15) -0.0019(11) -0.0086(11) -0.0083(10)
C9A 0.0356(12) 0.0447(14) 0.0412(13) -0.0047(10) -0.0144(10) -0.0070(10)
C10 0.0323(12) 0.0429(13) 0.0546(15) -0.0032(11) -0.0104(10) -0.0052(10)
C10A 0.0316(12) 0.0636(16) 0.0451(14) -0.0086(11) -0.0132(10) -0.0117(11)
C5" 0.146(4) 0.082(3) 0.202(5) 0.002(3) -0.077(4) -0.041(3)
C6" 0.201(6) 0.263(7) 0.088(3) -0.046(4) -0.049(3) 0.002(5)
C5"A 0.0473(15) 0.0507(16) 0.118(2) 0.0218(16) -0.0356(16) -0.0037(12)
C6"A 0.0673(18) 0.081(2) 0.0671(19) 0.0146(15) -0.0352(15) -0.0233(15)

loop_
_atom_type_symbol
_atom_type_description
_atom_type_scat_dispersion_real
_atom_type_scat_dispersion_imag
_atom_type_scat_source
C C 0.0033 0.0016 'International Tables Vol C Tables 4.2.6.8 and 6.1.1.4'
H H 0.0000 0.0000 'International Tables Vol C Tables 4.2.6.8 and 6.1.1.4'
O O 0.0106 0.0060 'International Tables Vol C Tables 4.2.6.8 and 6.1.1.4'

loop_
_geom_angle_atom_site_label_1
_geom_angle_atom_site_label_2
_geom_angle_atom_site_label_3
_geom_angle
C9 O1 C2 118.93(16)
C7 O1" C2" 120.2(2)
C7A O1"A C2"A 117.65(16)
C2A O1A C9A 120.22(17)
C2' C1' C2 120.1(2)
C6' C1' C2 121.8(3)
C6' C1' C2' 118.0(3)
C2'A C1'A C2A 120.6(3)
C6'A C1'A C2'A 118.1(3)
C6'A C1'A C2A 121.2(2)
O1 C2 C1' 110.10(18)
O1 C2 C3 112.18(16)
O1 C2 C4"A 103.86(16)
C1' C2 C3 118.37(19)
C1' C2 C4"A 120.98(17)
C3 C2 C4"A 89.33(16)
O1" C2" C5" 104.0(3)
O1" C2" C6" 107.2(3)
C3" C2" O1" 111.4(2)
C3" C2" C5" 112.2(3)
C3" C2" C6" 110.0(4)
C6" C2" C5" 111.7(4)
O1"A C2"A C3"A 110.15(17)
O1"A C2"A C5"A 103.66(19)
O1"A C2"A C6"A 107.75(19)
C3"A C2"A C6"A 110.1(2)
C5"A C2"A C3"A 112.3(2)
C5"A C2"A C6"A 112.6(2)
C1' C2' H2' 119.4
C1' C2' C3' 121.2(3)
C3' C2' H2' 119.4
C1'A C2'A H2'A 120.1
C3'A C2'A C1'A 119.8(3)
C3'A C2'A H2'A 120.1
O1A C2A C1'A 111.2(2)
C3A C2A O1A 120.7(2)
C3A C2A C1'A 128.1(2)
C2 C3 H3 109.5
C2 C3 C3"A 89.34(16)
C3"A C3 H3 109.5
C4 C3 C2 117.28(18)
C4 C3 H3 109.5
C4 C3 C3"A 120.23(19)
C2" C3" H3" 118.6
C4" C3" C2" 122.7(3)
C4" C3" H3" 118.6
C2"A C3"A C3 119.14(19)
C2"A C3"A H3"A 110.2
C2"A C3"A C4"A 116.04(17)
C3 C3"A H3"A 110.2
C3 C3"A C4"A 89.33(16)
C4"A C3"A H3"A 110.2
C2' C3' H3' 119.9
C4' C3' C2' 120.3(4)
C4' C3' H3' 119.9
C2'A C3'A H3'A 119.4
C4'A C3'A C2'A 121.3(3)
C4'A C3'A H3'A 119.4
C2A C3A H3A 118.3
C2A C3A C4A 123.4(2)
C4A C3A H3A 118.3
O4 C4 C3 121.5(2)
O4 C4 C10 122.6(2)
C10 C4 C3 115.90(18)
C3" C4" H4" 119.8
C3" C4" C8 120.5(3)
C8 C4" H4" 119.8
C2 C4"A H4"A 112.4
C3"A C4"A C2 88.48(15)
C3"A C4"A H4"A 112.4
C8A C4"A C2 115.36(17)
C8A C4"A C3"A 113.65(17)
C8A C4"A H4"A 112.4
C3' C4' H4' 120.4
C5' C4' C3' 119.2(4)
C5' C4' H4' 120.4
C3'A C4'A H4'A 120.4
C3'A C4'A C5'A 119.2(3)
C5'A C4'A H4'A 120.4
O4A C4A C3A 123.1(2)
O4A C4A C10A 122.5(3)
C3A C4A C10A 114.4(2)
C6 C5 H5 119.3
C6 C5 C10 121.5(2)
C10 C5 H5 119.3
C4' C5' H5' 119.3
C4' C5' C6' 121.5(4)
C6' C5' H5' 119.3
C4'A C5'A H5'A 119.9
C4'A C5'A C6'A 120.2(3)
C6'A C5'A H5'A 119.9
C6A C5A H5A 119.4
C6A C5A C10A 121.2(2)
C10A C5A H5A 119.4
C5 C6 H6 120.3
C5 C6 C7 119.5(2)
C7 C6 H6 120.3
C1' C6' C5' 119.8(3)
C1' C6' H6' 120.1
C5' C6' H6' 120.1
C1'A C6'A H6'A 119.3
C5'A C6'A C1'A 121.4(3)
C5'A C6'A H6'A 119.3
C5A C6A H6A 120.1
C5A C6A C7A 119.8(2)
C7A C6A H6A 120.1
O1" C7 C6 117.9(2)
O1" C7 C8 120.5(2)
C6 C7 C8 121.6(2)
O1"A C7A C6A 117.0(2)
O1"A C7A C8A 121.85(18)
C8A C7A C6A 121.0(2)
C7 C8 C4" 117.9(2)
C7 C8 C9 117.7(2)
C9 C8 C4" 124.4(2)
C7A C8A C4"A 122.28(18)
C7A C8A C9A 117.21(19)
C9A C8A C4"A 120.46(19)
O1 C9 C8 114.89(19)
O1 C9 C10 123.09(19)
C10 C9 C8 121.9(2)
O1A C9A C8A 114.50(18)
O1A C9A C10A 121.83(19)
C10A C9A C8A 123.7(2)
C5 C10 C4 121.2(2)
C9 C10 C4 120.83(19)
C9 C10 C5 117.9(2)
C5A C10A C4A 123.8(2)
C9A C10A C4A 119.2(2)
C9A C10A C5A 117.0(2)
C2" C5" H5"A 109.5
C2" C5" H5"B 109.5
C2" C5" H5"C 109.5
H5"A C5" H5"B 109.5
H5"A C5" H5"C 109.5
H5"B C5" H5"C 109.5
C2" C6" H6"A 109.5
C2" C6" H6"B 109.5
C2" C6" H6"C 109.5
H6"A C6" H6"B 109.5
H6"A C6" H6"C 109.5
H6"B C6" H6"C 109.5
C2"A C5"A H5"D 109.5
C2"A C5"A H5"E 109.5
C2"A C5"A H5"F 109.5
H5"D C5"A H5"E 109.5
H5"D C5"A H5"F 109.5
H5"E C5"A H5"F 109.5
C2"A C6"A H6"D 109.5
C2"A C6"A H6"E 109.5
C2"A C6"A H6"F 109.5
H6"D C6"A H6"E 109.5
H6"D C6"A H6"F 109.5
H6"E C6"A H6"F 109.5

loop_
_geom_bond_atom_site_label_1
_geom_bond_atom_site_label_2
_geom_bond_distance
O1 C2 1.442(2)
O1 C9 1.360(2)
O1" C2" 1.468(4)
O1" C7 1.354(3)
O1"A C2"A 1.478(3)
O1"A C7A 1.367(2)
O1A C2A 1.364(2)
O1A C9A 1.373(3)
O4 C4 1.214(3)
O4A C4A 1.231(3)
C1' C2 1.515(3)
C1' C2' 1.381(4)
C1' C6' 1.373(3)
C1'A C2'A 1.389(3)
C1'A C2A 1.468(3)
C1'A C6'A 1.377(4)
C2 C3 1.542(3)
C2 C4"A 1.564(3)
C2" C3" 1.456(4)
C2" C5" 1.501(4)
C2" C6" 1.483(5)
C2"A C3"A 1.516(3)
C2"A C5"A 1.512(3)
C2"A C6"A 1.516(4)
C2' H2' 0.9300
C2' C3' 1.384(4)
C2'A H2'A 0.9300
C2'A C3'A 1.387(4)
C2A C3A 1.341(3)
C3 H3 0.9800
C3 C3"A 1.552(3)
C3 C4 1.507(3)
C3" H3" 0.9300
C3" C4" 1.313(4)
C3"A H3"A 0.9800
C3"A C4"A 1.554(3)
C3' H3' 0.9300
C3' C4' 1.363(5)
C3'A H3'A 0.9300
C3'A C4'A 1.360(5)
C3A H3A 0.9300
C3A C4A 1.433(4)
C4 C10 1.463(3)
C4" H4" 0.9300
C4" C8 1.446(4)
C4"A H4"A 0.9800
C4"A C8A 1.488(3)
C4' H4' 0.9300
C4' C5' 1.347(5)
C4'A H4'A 0.9300
C4'A C5'A 1.369(4)
C4A C10A 1.469(3)
C5 H5 0.9300
C5 C6 1.370(4)
C5 C10 1.395(3)
C5' H5' 0.9300
C5' C6' 1.400(5)
C5'A H5'A 0.9300
C5'A C6'A 1.377(4)
C5A H5A 0.9300
C5A C6A 1.365(3)
C5A C10A 1.397(3)
C6 H6 0.9300
C6 C7 1.377(4)
C6' H6' 0.9300
C6'A H6'A 0.9300
C6A H6A 0.9300
C6A C7A 1.399(3)
C7 C8 1.389(3)
C7A C8A 1.377(3)
C8 C9 1.397(3)
C8A C9A 1.389(3)
C9 C10 1.387(3)
C9A C10A 1.382(3)
C5" H5"A 0.9600
C5" H5"B 0.9600
C5" H5"C 0.9600
C6" H6"A 0.9600
C6" H6"B 0.9600
C6" H6"C 0.9600
C5"A H5"D 0.9600
C5"A H5"E 0.9600
C5"A H5"F 0.9600
C6"A H6"D 0.9600
C6"A H6"E 0.9600
C6"A H6"F 0.9600

loop_
_geom_torsion_atom_site_label_1
_geom_torsion_atom_site_label_2
_geom_torsion_atom_site_label_3
_geom_torsion_atom_site_label_4
_geom_torsion
O1 C2 C3 C3"A 90.57(19)
O1 C2 C3 C4 -33.5(3)
O1 C2 C4"A C3"A -98.57(16)
O1 C2 C4"A C8A 145.87(17)
O1 C9 C10 C4 1.7(3)
O1 C9 C10 C5 -176.3(2)
O1" C2" C3" C4" -21.6(5)
O1" C7 C8 C4" 0.1(4)
O1" C7 C8 C9 -177.9(3)
O1"A C2"A C3"A C3 -61.6(2)
O1"A C2"A C3"A C4"A 43.3(3)
O1"A C7A C8A C4"A -1.7(3)
O1"A C7A C8A C9A 175.76(19)
O1A C2A C3A C4A 3.1(4)
O1A C9A C10A C4A -0.1(3)
O1A C9A C10A C5A -179.83(19)
O4 C4 C10 C5 1.0(4)
O4 C4 C10 C9 -176.9(2)
O4A C4A C10A C5A 5.7(4)
O4A C4A C10A C9A -174.0(2)
C1' C2 C3 C3"A -139.50(19)
C1' C2 C3 C4 96.4(2)
C1' C2 C4"A C3"A 137.3(2)
C1' C2 C4"A C8A 21.7(3)
C1' C2' C3' C4' 0.6(5)
C1'A C2'A C3'A C4'A 0.4(5)
C1'A C2A C3A C4A -172.8(2)
C2 O1 C9 C8 158.5(2)
C2 O1 C9 C10 -25.9(3)
C2 C1' C2' C3' 178.6(3)
C2 C1' C6' C5' -179.3(3)
C2 C3 C3"A C2"A 133.98(18)
C2 C3 C3"A C4"A 14.24(15)
C2 C3 C4 O4 -166.5(2)
C2 C3 C4 C10 12.6(3)
C2 C4"A C8A C7A 97.3(2)
C2 C4"A C8A C9A -80.0(2)
C2" O1" C7 C6 161.7(3)
C2" O1" C7 C8 -21.3(4)
C2" C3" C4" C8 2.6(6)
C2"A O1"A C7A C6A -153.7(2)
C2"A O1"A C7A C8A 29.4(3)
C2"A C3"A C4"A C2 -136.5(2)
C2"A C3"A C4"A C8A -19.3(3)
C2' C1' C2 O1 170.6(2)
C2' C1' C2 C3 39.7(3)
C2' C1' C2 C4"A -68.3(3)
C2' C1' C6' C5' -0.8(4)
C2' C3' C4' C5' -0.6(6)
C2'A C1'A C2A O1A 174.9(2)
C2'A C1'A C2A C3A -8.9(4)
C2'A C1'A C6'A C5'A 1.6(4)
C2'A C3'A C4'A C5'A 0.3(5)
C2A O1A C9A C8A 176.13(18)
C2A O1A C9A C10A -3.4(3)
C2A C1'A C2'A C3'A 176.0(3)
C2A C1'A C6'A C5'A -175.7(3)
C2A C3A C4A O4A 172.4(2)
C2A C3A C4A C10A -6.2(4)
C3 C2 C4"A C3"A 14.14(15)
C3 C2 C4"A C8A -101.43(19)
C3 C3"A C4"A C2 -14.04(15)
C3 C3"A C4"A C8A 103.10(19)
C3 C4 C10 C5 -178.0(2)
C3 C4 C10 C9 4.1(3)
C3" C4" C8 C7 9.5(5)
C3" C4" C8 C9 -172.7(3)
C3"A C3 C4 O4 86.9(3)
C3"A C3 C4 C10 -94.0(2)
C3"A C4"A C8A C7A -2.8(3)
C3"A C4"A C8A C9A 179.89(19)
C3' C4' C5' C6' -0.1(6)
C3'A C4'A C5'A C6'A 0.0(5)
C3A C4A C10A C5A -175.7(2)
C3A C4A C10A C9A 4.5(3)
C4 C3 C3"A C2"A -104.4(2)
C4 C3 C3"A C4"A 135.83(19)
C4" C8 C9 O1 -0.5(4)
C4" C8 C9 C10 -176.2(3)
C4"A C2 C3 C3"A -14.15(15)
C4"A C2 C3 C4 -138.2(2)
C4"A C8A C9A O1A -1.9(3)
C4"A C8A C9A C10A 177.6(2)
C4' C5' C6' C1' 0.9(5)
C4'A C5'A C6'A C1'A -0.9(5)
C5 C6 C7 O1" 176.6(3)
C5 C6 C7 C8 -0.4(5)
C5A C6A C7A O1"A -175.9(2)
C5A C6A C7A C8A 1.1(4)
C6 C5 C10 C4 -178.4(3)
C6 C5 C10 C9 -0.5(4)
C6 C7 C8 C4" 177.0(3)
C6 C7 C8 C9 -1.0(4)
C6' C1' C2 O1 -11.0(3)
C6' C1' C2 C3 -141.8(2)
C6' C1' C2 C4"A 110.2(3)
C6' C1' C2' C3' 0.1(4)
C6'A C1'A C2'A C3'A -1.3(4)
C6'A C1'A C2A O1A -8.0(3)
C6'A C1'A C2A C3A 168.3(3)
C6A C5A C10A C4A 179.6(2)
C6A C5A C10A C9A -0.7(3)
C6A C7A C8A C4"A -178.4(2)
C6A C7A C8A C9A -1.0(3)
C7 O1" C2" C3" 30.9(4)
C7 O1" C2" C5" 151.9(3)
C7 O1" C2" C6" -89.6(4)
C7 C8 C9 O1 177.3(2)
C7 C8 C9 C10 1.7(4)
C7A O1"A C2"A C3"A -49.2(3)
C7A O1"A C2"A C5"A -169.48(19)
C7A O1"A C2"A C6"A 71.0(2)
C7A C8A C9A O1A -179.38(18)
C7A C8A C9A C10A 0.1(3)
C8 C9 C10 C4 177.0(2)
C8 C9 C10 C5 -1.0(4)
C8A C9A C10A C4A -179.5(2)
C8A C9A C10A C5A 0.7(3)
C9 O1 C2 C1' -93.8(2)
C9 O1 C2 C3 40.3(3)
C9 O1 C2 C4"A 135.33(18)
C9A O1A C2A C1'A 178.48(18)
C9A O1A C2A C3A 1.9(3)
C10 C5 C6 C7 1.1(5)
C10A C5A C6A C7A -0.2(4)
C5" C2" C3" C4" -137.7(4)
C6" C2" C3" C4" 97.2(5)
C5"A C2"A C3"A C3 53.4(3)
C5"A C2"A C3"A C4"A 158.3(2)
C6"A C2"A C3"A C3 179.71(18)
C6"A C2"A C3"A C4"A -75.4(2)
